data_7010088
loop_
_publ_author_name
'Creber, Michel L.'
'Orrell, Keith G.'
'Osborne, Anthony G.'
'\<Sik, Vladimir'
'Hursthouse, Michael B.'
'Abdul Malik, K. M.'

_publ_section_title
;
 Dynamic NMR investigations of fluxionality of
 2-(dimethoxymethyl)pyridine and 2,6-bis(dimethoxymethyl)pyridine in
 rhenium(I) and platinum(IV) complexes&#x200A;&#x2020;
;
_journal_issue 22
_journal_name_full 'Journal of the Chemical Society, Dalton Transactions'
_journal_page_first 4218
_journal_paper_doi 10.1039/b005821l
_journal_year 2000
_chemical_formula_sum 'C11 H11 Cl N O5 Re'
_chemical_formula_weight 458.86
_chemical_name_systematic
;
 ?
;
_space_group_IT_number 7
_symmetry_cell_setting monoclinic
_symmetry_space_group_name_Hall 'P -2yc'
_symmetry_space_group_name_H-M 'P 1 c 1'
_atom_sites_solution_hydrogens geom
_atom_sites_solution_primary direct
_atom_sites_solution_secondary difmap
_audit_creation_date 2000-07-19T14:48:23-00:00
_audit_creation_method 'WinGX routine CIF_UPDATE'
_cell_angle_alpha 90
_cell_angle_beta 104.418(11)
_cell_angle_gamma 90
_cell_formula_units_Z 2
_cell_length_a 6.7128(7)
_cell_length_b 8.2692(12)
_cell_length_c 12.497(2)
_cell_measurement_reflns_used 11814
_cell_measurement_temperature 150(2)
_cell_measurement_theta_max 25.03
_cell_measurement_theta_min 3.24
_cell_volume 671.85(16)
_computing_cell_refinement
;
        Madness
;
_computing_data_collection
;
        Madness
;
_computing_data_reduction
;
        Absurd
;
_computing_molecular_graphics 'ORTEP-III (Burnett et al., 1996)'
_computing_publication_material 'WINGX (Farrugia (1998)'
_computing_structure_refinement 'SHELXL-92 (Sheldrick, 1993)'
_computing_structure_solution 'SHELXS-86 (Sheldrick, 1990)'
_diffrn_ambient_temperature 150(2)
_diffrn_measured_fraction_theta_full 0.449
_diffrn_measured_fraction_theta_max 0.449
_diffrn_measurement_device
;
        Nonius FAST TV Area Detector
;
_diffrn_measurement_method '\F and \w scans to fill Ewald sphere'
_diffrn_radiation_monochromator graphite
_diffrn_radiation_type MoK\a
_diffrn_radiation_wavelength 0.71069
_diffrn_reflns_av_R_equivalents 0.1216
_diffrn_reflns_av_unetI/netI 0.0858
_diffrn_reflns_limit_h_max 7
_diffrn_reflns_limit_h_min -4
_diffrn_reflns_limit_k_max 8
_diffrn_reflns_limit_k_min -9
_diffrn_reflns_limit_l_max 11
_diffrn_reflns_limit_l_min -14
_diffrn_reflns_number 2721
_diffrn_reflns_theta_full 25.03
_diffrn_reflns_theta_max 24.83
_diffrn_reflns_theta_min 2.46
_diffrn_standards_decay_% 0
_diffrn_standards_interval_count 0
_diffrn_standards_interval_time 0
_diffrn_standards_number 0
_exptl_absorpt_coefficient_mu 9.256
_exptl_absorpt_correction_type empirical
_exptl_absorpt_process_details none
_exptl_crystal_density_diffrn 2.268
_exptl_crystal_density_method 'not measured'
_exptl_crystal_F_000 432
_exptl_crystal_size_max 0.2
_exptl_crystal_size_mid 0.1
_exptl_crystal_size_min 0.1
_refine_diff_density_max 2.438
_refine_diff_density_min -2.382
_refine_diff_density_rms 0.365
_refine_ls_abs_structure_details 'Flack H D (1983), Acta Cryst. A39, 876-881'
_refine_ls_abs_structure_Flack -0.06(3)
_refine_ls_extinction_method none
_refine_ls_goodness_of_fit_all 1.091
_refine_ls_goodness_of_fit_gt 1.112
_refine_ls_goodness_of_fit_ref 0.993
_refine_ls_hydrogen_treatment constr
_refine_ls_matrix_type full
_refine_ls_number_parameters 174
_refine_ls_number_reflns 1433
_refine_ls_number_restraints 104
_refine_ls_restrained_S_all 1.06
_refine_ls_restrained_S_gt 1.078
_refine_ls_R_factor_all 0.0519
_refine_ls_R_factor_gt 0.0486
_refine_ls_shift/su_max 0.001
_refine_ls_shift/su_mean 0
_refine_ls_structure_factor_coef Fsqd
_refine_ls_weighting_details 'w=1/[\s^2^(Fo^2^)+(0.0855P)^2^+0.0000P] where P=(Fo^2^+2Fc^2^)/3'
_refine_ls_weighting_scheme calc
_refine_ls_wR_factor_all 0.1246
_refine_ls_wR_factor_gt 0.1243
_refine_ls_wR_factor_ref 0.1408
_reflns_number_gt 798
_reflns_number_total 1433
_reflns_threshold_expression >2sigma(I)
_cod_data_source_file b005821l.txt
_cod_data_source_block s92-2
_cod_depositor_comments
;
The following automatic conversions were performed:
'_symmetry_cell_setting' value 'Monoclinic' changed to 'monoclinic'
according to '/home/saulius/struct/CIF-dictionaries/cif_core.dic'
dictionary named 'cif_core.dic' version 2.4.1 from 2010-06-29.

Automatic conversion script
Id: cif_fix_enum 1527 2010-12-29 10:47:43Z saulius 

The following automatic conversions were performed:

'_refine_ls_weighting_scheme' value 'calc
w=1/[\s^2^(Fo^2^)+(0.0855P)^2^+0.0000P] where P=(Fo^2^+2Fc^2^)/3' was
changed to 'calc'. New tag '_refine_ls_weighting_details' was
created. The value of the new tag was set to
'w=1/[\s^2^(Fo^2^)+(0.0855P)^2^+0.0000P] where P=(Fo^2^+2Fc^2^)/3'.

Automatic conversion script
Id: cif_fix_values 3143 2015-03-26 13:38:13Z robertas 
;
_cod_original_cell_volume 671.9(2)
_cod_original_sg_symbol_H-M Cc
_cod_database_code 7010088

loop_
_symmetry_equiv_pos_as_xyz
'x, y, z'
'x, -y, z+1/2'

loop_
_atom_site_label
_atom_site_type_symbol
_atom_site_fract_x
_atom_site_fract_y
_atom_site_fract_z
_atom_site_U_iso_or_equiv
_atom_site_adp_type
_atom_site_occupancy
_atom_site_calc_flag
_atom_site_refinement_flags
_atom_site_disorder_group
Re1 Re 0.09259(10) 0.03759(6) 0.00237(9) 0.0133(3) Uani 1 d . .
Cl1 Cl 0.3358(7) 0.1781(5) -0.0859(4) 0.0203(10) Uani 1 d . .
O1 O -0.105(2) -0.1592(18) -0.2056(10) 0.022(3) Uani 1 d U .
O2 O -0.230(2) -0.110(2) 0.1138(12) 0.030(3) Uani 1 d U .
O3 O 0.349(2) -0.2675(17) 0.0767(13) 0.034(3) Uani 1 d U .
O4 O -0.074(2) 0.2697(14) -0.0305(10) 0.018(3) Uani 1 d U .
O5 O -0.119(3) 0.5203(17) 0.0423(12) 0.025(3) Uani 1 d U .
N1 N 0.225(2) 0.1947(17) 0.1407(11) 0.011(3) Uani 1 d U .
C1 C -0.033(4) -0.085(3) -0.1310(17) 0.023(5) Uani 1 d U .
C2 C -0.106(4) -0.053(2) 0.0723(17) 0.019(5) Uani 1 d U .
C3 C 0.245(3) -0.147(3) 0.0518(17) 0.030(5) Uani 1 d U .
C4 C 0.022(3) 0.409(2) 0.0254(15) 0.015(4) Uani 1 d U .
H4 H 0.107(3) 0.461(2) -0.0208(15) 0.018 Uiso 1 calc R .
C5 C 0.168(3) 0.350(2) 0.1346(16) 0.021(4) Uani 1 d U .
C6 C 0.232(4) 0.459(2) 0.2231(17) 0.018(5) Uani 1 d U .
H6 H 0.183(4) 0.567(2) 0.2180(17) 0.022 Uiso 1 calc R .
C7 C 0.368(3) 0.402(2) 0.3185(15) 0.022(4) Uani 1 d U .
H7 H 0.418(3) 0.473(2) 0.3792(15) 0.027 Uiso 1 calc R .
C8 C 0.433(3) 0.240(3) 0.3243(15) 0.022(4) Uani 1 d U .
H8 H 0.529(3) 0.199(3) 0.3878(15) 0.027 Uiso 1 calc R .
C9 C 0.353(3) 0.142(2) 0.2361(15) 0.019(4) Uani 1 d U .
H9 H 0.389(3) 0.031(2) 0.2418(15) 0.023 Uiso 1 calc R .
C10 C -0.174(3) 0.308(3) -0.1459(15) 0.030(5) Uani 1 d U .
H10A H -0.287(17) 0.231(13) -0.174(4) 0.044 Uiso 1 calc R .
H10B H -0.074(7) 0.30(2) -0.191(3) 0.044 Uiso 1 calc R .
H10C H -0.23(2) 0.418(8) -0.151(2) 0.044 Uiso 1 calc R .
C11 C -0.266(4) 0.463(2) 0.1014(18) 0.023(5) Uani 1 d U .
H11A H -0.356(16) 0.382(14) 0.056(5) 0.034 Uiso 1 calc R .
H11B H -0.349(16) 0.553(4) 0.116(11) 0.034 Uiso 1 calc R .
H11C H -0.192(4) 0.413(16) 0.171(6) 0.034 Uiso 1 calc R .

loop_
_atom_site_aniso_label
_atom_site_aniso_U_11
_atom_site_aniso_U_22
_atom_site_aniso_U_33
_atom_site_aniso_U_23
_atom_site_aniso_U_13
_atom_site_aniso_U_12
Re1 0.0104(4) 0.0084(4) 0.0223(4) -0.0003(4) 0.0062(2) -0.0006(5)
Cl1 0.020(2) 0.012(2) 0.032(2) 0.000(2) 0.012(2) -0.004(2)
O1 0.020(6) 0.032(7) 0.023(6) -0.008(5) 0.021(5) -0.005(6)
O2 0.025(7) 0.029(7) 0.040(7) -0.001(6) 0.018(6) -0.015(6)
O3 0.029(7) 0.020(7) 0.052(7) 0.008(6) 0.009(6) 0.002(6)
O4 0.011(5) 0.012(5) 0.027(5) 0.001(5) -0.007(4) -0.001(5)
O5 0.024(7) 0.023(6) 0.025(6) -0.002(5) 0.000(5) 0.007(6)
N1 0.006(6) 0.005(5) 0.019(5) -0.002(5) -0.002(5) 0.001(5)
C1 0.027(9) 0.016(7) 0.028(8) 0.005(7) 0.008(7) -0.004(7)
C2 0.019(9) 0.019(8) 0.020(7) -0.005(6) 0.005(7) 0.009(6)
C3 0.023(8) 0.025(8) 0.039(8) 0.008(7) 0.001(7) -0.009(7)
C4 0.021(7) 0.010(7) 0.017(7) -0.003(6) 0.009(6) -0.001(7)
C5 0.020(8) 0.013(7) 0.029(7) 0.004(6) 0.003(6) 0.002(6)
C6 0.014(8) 0.022(8) 0.021(8) -0.006(6) 0.009(7) 0.001(6)
C7 0.022(8) 0.019(7) 0.025(7) -0.001(7) 0.007(6) -0.007(7)
C8 0.016(7) 0.033(8) 0.020(7) -0.001(6) 0.008(6) 0.000(7)
C9 0.012(7) 0.022(8) 0.025(7) 0.005(6) 0.010(6) -0.003(6)
C10 0.033(9) 0.036(9) 0.022(8) 0.008(7) 0.011(7) 0.008(8)
C11 0.024(9) 0.019(9) 0.027(9) -0.006(6) 0.009(8) 0.008(7)

loop_
_atom_type_symbol
_atom_type_description
_atom_type_scat_dispersion_real
_atom_type_scat_dispersion_imag
_atom_type_scat_source
C C 0.0033 0.0016 'International Tables Vol C Tables 4.2.6.8 and 6.1.1.4'
H H 0 0 'International Tables Vol C Tables 4.2.6.8 and 6.1.1.4'
N N 0.0061 0.0033 'International Tables Vol C Tables 4.2.6.8 and 6.1.1.4'
O O 0.0106 0.006 'International Tables Vol C Tables 4.2.6.8 and 6.1.1.4'
Cl Cl 0.1484 0.1585 'International Tables Vol C Tables 4.2.6.8 and 6.1.1.4'
Re Re -1.0185 7.231 'International Tables Vol C Tables 4.2.6.8 and 6.1.1.4'

loop_
_geom_angle_atom_site_label_1
_geom_angle_atom_site_label_2
_geom_angle_atom_site_label_3
_geom_angle
_geom_angle_site_symmetry_1
_geom_angle_site_symmetry_3
_geom_angle_publ_flag
C3 Re1 C2 85.1(9) . . ?
C3 Re1 C1 86.7(9) . . ?
C2 Re1 C1 89.2(9) . . ?
C3 Re1 N1 98.3(7) . . ?
C2 Re1 N1 93.7(7) . . ?
C1 Re1 N1 174.4(7) . . ?
C3 Re1 O4 171.4(8) . . ?
C2 Re1 O4 92.7(7) . . ?
C1 Re1 O4 101.6(7) . . ?
N1 Re1 O4 73.5(4) . . ?
C3 Re1 Cl1 99.5(7) . . ?
C2 Re1 Cl1 175.0(5) . . ?
C1 Re1 Cl1 93.1(7) . . ?
N1 Re1 Cl1 83.6(4) . . ?
O4 Re1 Cl1 82.5(4) . . ?
C4 O4 C10 110.6(15) . . ?
C4 O4 Re1 117.9(10) . . ?
C10 O4 Re1 117.1(12) . . ?
C4 O5 C11 116.1(15) . . ?
C5 N1 C9 117.9(15) . . ?
C5 N1 Re1 118.3(11) . . ?
C9 N1 Re1 123.6(12) . . ?
O1 C1 Re1 177.8(17) . . ?
O2 C2 Re1 178.9(17) . . ?
O3 C3 Re1 175(2) . . ?
O5 C4 O4 111.9(17) . . ?
O5 C4 C5 112.6(15) . . ?
O4 C4 C5 106.7(14) . . ?
O5 C4 H4 108.5(11) . . ?
O4 C4 H4 108.5(10) . . ?
C5 C4 H4 108.5(11) . . ?
N1 C5 C6 122.8(16) . . ?
N1 C5 C4 117.6(16) . . ?
C6 C5 C4 119.6(16) . . ?
C7 C6 C5 117.7(16) . . ?
C7 C6 H6 121.1(11) . . ?
C5 C6 H6 121.1(11) . . ?
C6 C7 C8 119.5(17) . . ?
C6 C7 H7 120.2(11) . . ?
C8 C7 H7 120.2(11) . . ?
C9 C8 C7 118.0(17) . . ?
C9 C8 H8 121.0(11) . . ?
C7 C8 H8 121.0(11) . . ?
N1 C9 C8 123.9(18) . . ?
N1 C9 H9 118.1(10) . . ?
C8 C9 H9 118.1(11) . . ?
O4 C10 H10A 109.5(11) . . ?
O4 C10 H10B 109.5(11) . . ?
H10A C10 H10B 109.5 . . ?
O4 C10 H10C 109.5(11) . . ?
H10A C10 H10C 109.5 . . ?
H10B C10 H10C 109.5 . . ?
O5 C11 H11A 109.5(10) . . ?
O5 C11 H11B 109.5(9) . . ?
H11A C11 H11B 109.5 . . ?
O5 C11 H11C 109.5(10) . . ?
H11A C11 H11C 109.5 . . ?
H11B C11 H11C 109.5 . . ?

loop_
_geom_bond_atom_site_label_1
_geom_bond_atom_site_label_2
_geom_bond_distance
_geom_bond_site_symmetry_2
_geom_bond_publ_flag
Re1 C3 1.85(2) . ?
Re1 C2 1.92(3) . ?
Re1 C1 1.95(2) . ?
Re1 N1 2.169(13) . ?
Re1 O4 2.208(12) . ?
Re1 Cl1 2.476(5) . ?
O1 C1 1.12(2) . ?
O2 C2 1.18(3) . ?
O3 C3 1.21(3) . ?
O4 C4 1.42(2) . ?
O4 C10 1.47(2) . ?
O5 C4 1.37(3) . ?
O5 C11 1.45(3) . ?
N1 C5 1.34(2) . ?
N1 C9 1.35(2) . ?
C4 C5 1.55(2) . ?
C4 H4 1 . ?
C5 C6 1.41(3) . ?
C6 C7 1.39(3) . ?
C6 H6 0.95 . ?
C7 C8 1.41(3) . ?
C7 H7 0.95 . ?
C8 C9 1.36(3) . ?
C8 H8 0.95 . ?
C9 H9 0.95 . ?
C10 H10A 0.98 . ?
C10 H10B 0.98 . ?
C10 H10C 0.98 . ?
C11 H11A 0.98 . ?
C11 H11B 0.98 . ?
C11 H11C 0.98 . ?

loop_
_geom_torsion_atom_site_label_1
_geom_torsion_atom_site_label_2
_geom_torsion_atom_site_label_3
_geom_torsion_atom_site_label_4
_geom_torsion
_geom_torsion_site_symmetry_1
_geom_torsion_site_symmetry_2
_geom_torsion_site_symmetry_3
_geom_torsion_site_symmetry_4
_geom_torsion_publ_flag
C3 Re1 O4 C4 39(6) . . . . ?
C2 Re1 O4 C4 113.7(14) . . . . ?
C1 Re1 O4 C4 -156.6(14) . . . . ?
N1 Re1 O4 C4 20.6(13) . . . . ?
Cl1 Re1 O4 C4 -64.9(13) . . . . ?
C3 Re1 O4 C10 175(5) . . . . ?
C2 Re1 O4 C10 -110.4(14) . . . . ?
C1 Re1 O4 C10 -20.7(15) . . . . ?
N1 Re1 O4 C10 156.6(14) . . . . ?
Cl1 Re1 O4 C10 71.0(13) . . . . ?
C3 Re1 N1 C5 174.7(17) . . . . ?
C2 Re1 N1 C5 -99.8(17) . . . . ?
C1 Re1 N1 C5 21(9) . . . . ?
O4 Re1 N1 C5 -8.0(15) . . . . ?
Cl1 Re1 N1 C5 76.0(16) . . . . ?
C3 Re1 N1 C9 -9.7(16) . . . . ?
C2 Re1 N1 C9 75.9(16) . . . . ?
C1 Re1 N1 C9 -163(8) . . . . ?
O4 Re1 N1 C9 167.6(16) . . . . ?
Cl1 Re1 N1 C9 -108.4(15) . . . . ?
C3 Re1 C1 O1 4E1(5) . . . . ?
C2 Re1 C1 O1 -5E1(5) . . . . ?
N1 Re1 C1 O1 -17E1(5) . . . . ?
O4 Re1 C1 O1 -14E1(5) . . . . ?
Cl1 Re1 C1 O1 14E1(5) . . . . ?
C3 Re1 C2 O2 -11E1(9) . . . . ?
C1 Re1 C2 O2 -2E1(9) . . . . ?
N1 Re1 C2 O2 16E1(9) . . . . ?
O4 Re1 C2 O2 8E1(9) . . . . ?
Cl1 Re1 C2 O2 10E1(9) . . . . ?
C2 Re1 C3 O3 143(19) . . . . ?
C1 Re1 C3 O3 54(19) . . . . ?
N1 Re1 C3 O3 -124(19) . . . . ?
O4 Re1 C3 O3 -141(17) . . . . ?
Cl1 Re1 C3 O3 -39(19) . . . . ?
C11 O5 C4 O4 56(2) . . . . ?
C11 O5 C4 C5 -64(2) . . . . ?
C10 O4 C4 O5 71(2) . . . . ?
Re1 O4 C4 O5 -150.7(12) . . . . ?
C10 O4 C4 C5 -165.8(17) . . . . ?
Re1 O4 C4 C5 -27(2) . . . . ?
C9 N1 C5 C6 -1(3) . . . . ?
Re1 N1 C5 C6 174.6(17) . . . . ?
C9 N1 C5 C4 179.9(17) . . . . ?
Re1 N1 C5 C4 -4(3) . . . . ?
O5 C4 C5 N1 143(2) . . . . ?
O4 C4 C5 N1 20(3) . . . . ?
O5 C4 C5 C6 -36(3) . . . . ?
O4 C4 C5 C6 -159(2) . . . . ?
N1 C5 C6 C7 3(4) . . . . ?
C4 C5 C6 C7 -177.8(19) . . . . ?
C5 C6 C7 C8 -2(3) . . . . ?
C6 C7 C8 C9 -2(3) . . . . ?
C5 N1 C9 C8 -3(3) . . . . ?
Re1 N1 C9 C8 -178.3(15) . . . . ?
C7 C8 C9 N1 4(3) . . . . ?
